data_7047430
loop_
_publ_author_name
'Panetti, Grace B.'
'Robinson, Jerome R.'
'Carroll, Patrick J.'
'Gau, Michael R.'
'Manor, Brian C.'
'Walsh, Patrick J.'
'Schelter, Eric J.'

_publ_section_title
;
 Synthesis of novel copper-rare earth BINOLate frameworks from a hydrogen
 bonding DBU-H rare earth BINOLate complex.
;
_journal_issue 41
_journal_name_full 'Dalton transactions (Cambridge, England : 2003)'
_journal_page_first 14408
_journal_page_last 14410
_journal_paper_doi 10.1039/c8dt03335h
_journal_volume 47
_journal_year 2018
_chemical_formula_moiety 'C87 H84 Cu3 N6 O6 Pr'
_chemical_formula_sum 'C87 H84 Cu3 N6 O6 Pr'
_chemical_formula_weight 1641.13
_space_group_crystal_system monoclinic
_space_group_IT_number 4
_space_group_name_Hall 'P 2yb'
_space_group_name_H-M_alt 'P 1 21 1'
_symmetry_space_group_name_Hall 'P 2yb'
_symmetry_space_group_name_H-M 'P 1 21 1'
_atom_sites_solution_hydrogens geom
_atom_sites_solution_primary dual
_audit_creation_date 2017-06-09
_audit_creation_method
;
Olex2 1.2
(compiled 2016.09.09 svn.r3337 for OlexSys, GUI svn.r5227)
;
_audit_update_record
;
2018-06-21 deposited with the CCDC.
2018-09-05 downloaded from the CCDC.
;
_cell_angle_alpha 90
_cell_angle_beta 106.3430(10)
_cell_angle_gamma 90
_cell_formula_units_Z 2
_cell_length_a 15.4470(5)
_cell_length_b 11.1229(4)
_cell_length_c 23.5679(9)
_cell_measurement_reflns_used 9559
_cell_measurement_temperature 100
_cell_measurement_theta_max 27.49
_cell_measurement_theta_min 2.57
_cell_volume 3885.7(2)
_computing_cell_refinement 'Bruker SAINT v8.34A'
_computing_data_collection 'Bruker APEX2 v2014.11-0'
_computing_data_reduction 'Bruker SAINT v8.34A'
_computing_molecular_graphics 'Olex2 (Dolomanov et al., 2009)'
_computing_publication_material 'Olex2 (Dolomanov et al., 2009)'
_computing_structure_refinement 'XL (Sheldrick, 2008)'
_computing_structure_solution 'XT (Sheldrick, 2015)'
_diffrn_ambient_temperature 100
_diffrn_measured_fraction_theta_full 0.993
_diffrn_measured_fraction_theta_max 0.988
_diffrn_measurement_device 'CCD area detector'
_diffrn_measurement_device_type 'Bruker APEXII'
_diffrn_measurement_method '\w and \f scans'
_diffrn_radiation_monochromator graphite
_diffrn_radiation_type MoK\a
_diffrn_radiation_wavelength 0.71073
_diffrn_reflns_av_R_equivalents 0.0265
_diffrn_reflns_av_unetI/netI 0.0265
_diffrn_reflns_Laue_measured_fraction_full 0.993
_diffrn_reflns_Laue_measured_fraction_max 0.988
_diffrn_reflns_limit_h_max 19
_diffrn_reflns_limit_h_min -17
_diffrn_reflns_limit_k_max 14
_diffrn_reflns_limit_k_min -14
_diffrn_reflns_limit_l_max 30
_diffrn_reflns_limit_l_min -30
_diffrn_reflns_number 111770
_diffrn_reflns_point_group_measured_fraction_full 0.992
_diffrn_reflns_point_group_measured_fraction_max 0.987
_diffrn_reflns_theta_full 25.242
_diffrn_reflns_theta_max 27.516
_diffrn_reflns_theta_min 1.374
_diffrn_source 'sealed tube'
_exptl_absorpt_coefficient_mu 1.483
_exptl_absorpt_correction_T_max 0.7456
_exptl_absorpt_correction_T_min 0.5928
_exptl_absorpt_correction_type multi-scan
_exptl_absorpt_process_details 'SADABS v2014/4'
_exptl_crystal_colour colourless
_exptl_crystal_density_diffrn 1.403
_exptl_crystal_description prism
_exptl_crystal_F_000 1684
_exptl_crystal_size_max 0.42
_exptl_crystal_size_mid 0.35
_exptl_crystal_size_min 0.07
_refine_diff_density_max 1.269
_refine_diff_density_min -1.148
_refine_diff_density_rms 0.075
_refine_ls_abs_structure_details
;
 Flack x determined using 7757 quotients [(I+)-(I-)]/[(I+)+(I-)]
 (Parsons, Flack and Wagner, Acta Cryst. B69 (2013) 249-259).
;
_refine_ls_abs_structure_Flack 0.014(2)
_refine_ls_extinction_method none
_refine_ls_goodness_of_fit_ref 1.158
_refine_ls_hydrogen_treatment constr
_refine_ls_matrix_type full
_refine_ls_number_parameters 1131
_refine_ls_number_reflns 17643
_refine_ls_number_restraints 1021
_refine_ls_restrained_S_all 1.129
_refine_ls_R_factor_all 0.0342
_refine_ls_R_factor_gt 0.0330
_refine_ls_shift/su_max 0.019
_refine_ls_shift/su_mean 0.000
_refine_ls_structure_factor_coef Fsqd
_refine_ls_weighting_details 'w=1/[\s^2^(Fo^2^)+(0.0124P)^2^+6.0495P] where P=(Fo^2^+2Fc^2^)/3'
_refine_ls_weighting_scheme calc
_refine_ls_wR_factor_gt 0.0710
_refine_ls_wR_factor_ref 0.0714
_reflns_Friedel_coverage 0.899
_reflns_Friedel_fraction_full 0.990
_reflns_Friedel_fraction_max 0.985
_reflns_number_gt 17194
_reflns_number_total 17643
_reflns_threshold_expression 'I > 2\s(I)'
_cod_data_source_file c8dt03335h2.cif
_cod_data_source_block 40136
_cod_depositor_comments 'Adding full bibliography for 7047427--7047432.cif.'
_cod_database_code 7047430
_platon_squeeze_void_probe_radius 1.20

loop_
_space_group_symop_operation_xyz
'x, y, z'
'-x, y+1/2, -z'

loop_
_atom_site_label
_atom_site_type_symbol
_atom_site_fract_x
_atom_site_fract_y
_atom_site_fract_z
_atom_site_U_iso_or_equiv
_atom_site_adp_type
_atom_site_occupancy
_atom_site_site_symmetry_order
_atom_site_calc_flag
_atom_site_refinement_flags_posn
_atom_site_refinement_flags_adp
_atom_site_refinement_flags_occupancy
_atom_site_disorder_assembly
_atom_site_disorder_group
Pr1 Pr 0.53496(2) 0.58841(2) 0.75725(2) 0.01952(6) Uani 1 1 d . . . . .
Cu1 Cu 0.77327(4) 0.55643(5) 0.77306(3) 0.02618(15) Uani 1 1 d . . . . .
Cu2 Cu 0.41178(4) 0.71636(6) 0.61537(3) 0.02438(13) Uani 1 1 d . . . . .
Cu3 Cu 0.4676(2) 0.3410(3) 0.81072(14) 0.0172(5) Uani 0.489(5) 1 d . U P A 1
Cu3' Cu 0.4599(3) 0.3021(3) 0.80301(15) 0.0229(5) Uani 0.511(5) 1 d . U P A 2
O1 O 0.6688(2) 0.4681(3) 0.76600(14) 0.0206(7) Uani 1 1 d . . . . .
O2 O 0.5969(2) 0.5766(4) 0.85942(13) 0.0244(7) Uani 1 1 d . . . . .
C1 C 0.6762(3) 0.3681(4) 0.7997(2) 0.0185(9) Uani 1 1 d . . . . .
C2 C 0.6477(3) 0.2568(4) 0.7707(2) 0.0224(10) Uani 1 1 d . . . . .
H2 H 0.6248 0.2554 0.7297 0.030 Uiso 1 1 calc R . . . .
C3 C 0.6531(3) 0.1527(4) 0.8015(2) 0.0259(11) Uani 1 1 d . . . . .
H3 H 0.6354 0.0808 0.7814 0.035 Uiso 1 1 calc R . . . .
C4 C 0.6857(3) 0.1528(4) 0.8642(2) 0.0224(10) Uani 1 1 d . . . . .
C5 C 0.6887(4) 0.0448(5) 0.8970(2) 0.0286(11) Uani 1 1 d . . . . .
H5 H 0.6712 -0.0274 0.8772 0.038 Uiso 1 1 calc R . . . .
C6 C 0.7174(4) 0.0467(5) 0.9575(2) 0.0306(12) Uani 1 1 d . . . . .
H6 H 0.7181 -0.0238 0.9788 0.041 Uiso 1 1 calc R . . . .
C7 C 0.7459(4) 0.1559(5) 0.9873(2) 0.0282(11) Uani 1 1 d . . . . .
H7 H 0.7653 0.1571 1.0284 0.037 Uiso 1 1 calc R . . . .
C8 C 0.7451(3) 0.2604(5) 0.9564(2) 0.0234(10) Uani 1 1 d . . . . .
H8 H 0.7651 0.3313 0.9768 0.031 Uiso 1 1 calc R . . . .
C9 C 0.7143(3) 0.2623(4) 0.8939(2) 0.0185(9) Uani 1 1 d . . . . .
C10 C 0.7106(3) 0.3722(4) 0.86116(19) 0.0171(9) Uani 1 1 d . . . . .
C11 C 0.7424(3) 0.4880(4) 0.89144(19) 0.0197(9) Uani 1 1 d . . . . .
C12 C 0.8371(3) 0.5023(4) 0.9218(2) 0.0218(10) Uani 1 1 d . . . . .
C13 C 0.9028(3) 0.4154(5) 0.9181(2) 0.0251(10) Uani 1 1 d . . . . .
H13 H 0.8843 0.3457 0.8962 0.033 Uiso 1 1 calc R . . . .
C14 C 0.9926(4) 0.4317(6) 0.9458(2) 0.0364(13) Uani 1 1 d . . . . .
H14 H 1.0341 0.3737 0.9421 0.048 Uiso 1 1 calc R . . . .
C15 C 1.0224(4) 0.5339(6) 0.9795(2) 0.0413(15) Uani 1 1 d . . . . .
H15 H 1.0833 0.5432 0.9992 0.055 Uiso 1 1 calc R . . . .
C16 C 0.9624(4) 0.6205(5) 0.9837(2) 0.0359(14) Uani 1 1 d . . . . .
H16 H 0.9831 0.6887 1.0062 0.048 Uiso 1 1 calc R . . . .
C17 C 0.8676(3) 0.6095(4) 0.9542(2) 0.0258(11) Uani 1 1 d . . . . .
C18 C 0.8044(4) 0.6985(5) 0.9549(2) 0.0318(12) Uani 1 1 d . . . . .
H18 H 0.8229 0.7673 0.9775 0.042 Uiso 1 1 calc R . . . .
C19 C 0.7166(4) 0.6873(5) 0.9235(2) 0.0297(11) Uani 1 1 d . . . . .
H19 H 0.6771 0.7504 0.9236 0.040 Uiso 1 1 calc R . . . .
C20 C 0.6828(3) 0.5810(5) 0.88997(17) 0.0211(8) Uani 1 1 d . . . . .
O3 O 0.5023(2) 0.6054(3) 0.64776(13) 0.0204(7) Uani 1 1 d . . . . .
O4 O 0.5788(2) 0.7794(3) 0.74536(14) 0.0250(7) Uani 1 1 d . . . . .
C21 C 0.5859(3) 0.6144(4) 0.63978(19) 0.0184(10) Uani 1 1 d . . . . .
C22 C 0.6274(4) 0.5031(5) 0.6307(2) 0.0255(11) Uani 1 1 d . . . . .
H22 H 0.5956 0.4313 0.6277 0.034 Uiso 1 1 calc R . . . .
C23 C 0.7139(4) 0.5030(5) 0.6263(2) 0.0308(12) Uani 1 1 d . . . . .
H23 H 0.7408 0.4304 0.6214 0.041 Uiso 1 1 calc R . . . .
C24 C 0.7631(3) 0.6110(5) 0.6292(2) 0.0283(12) Uani 1 1 d . . . . .
C25 C 0.8522(4) 0.6122(5) 0.6248(2) 0.0359(14) Uani 1 1 d . . . . .
H25 H 0.8795 0.5398 0.6200 0.048 Uiso 1 1 calc R . . . .
C26 C 0.8992(4) 0.7156(7) 0.6273(3) 0.0445(15) Uani 1 1 d . . . . .
H26 H 0.9575 0.7140 0.6235 0.059 Uiso 1 1 calc R . . . .
C27 C 0.8594(4) 0.8265(6) 0.6357(2) 0.0377(13) Uani 1 1 d . . . . .
H27 H 0.8919 0.8975 0.6378 0.050 Uiso 1 1 calc R . . . .
C28 C 0.7728(3) 0.8296(5) 0.6409(2) 0.0275(11) Uani 1 1 d . . . . .
H28 H 0.7474 0.9026 0.6470 0.037 Uiso 1 1 calc R . . . .
C29 C 0.7218(3) 0.7213(5) 0.6370(2) 0.0233(10) Uani 1 1 d . . . . .
C30 C 0.6302(3) 0.7209(5) 0.64218(19) 0.0206(10) Uani 1 1 d . . . . .
C31 C 0.5841(3) 0.8366(4) 0.64886(18) 0.0185(9) Uani 1 1 d . . . . .
C32 C 0.5630(3) 0.9244(4) 0.6021(2) 0.0224(10) Uani 1 1 d . . . . .
C33 C 0.5820(3) 0.9067(5) 0.5469(2) 0.0241(10) Uani 1 1 d . . . . .
H33 H 0.6085 0.8349 0.5402 0.032 Uiso 1 1 calc R . . . .
C34 C 0.5626(4) 0.9919(5) 0.5037(2) 0.0286(11) Uani 1 1 d . . . . .
H34 H 0.5756 0.9770 0.4681 0.038 Uiso 1 1 calc R . . . .
C35 C 0.5227(4) 1.1034(6) 0.5120(2) 0.0389(14) Uani 1 1 d . . . . .
H35 H 0.5116 1.1626 0.4830 0.052 Uiso 1 1 calc R . . . .
C36 C 0.5011(5) 1.1212(5) 0.5638(2) 0.0416(16) Uani 1 1 d . . . . .
H36 H 0.4739 1.1931 0.5694 0.055 Uiso 1 1 calc R . . . .
C37 C 0.5191(4) 1.0330(5) 0.6092(2) 0.0296(12) Uani 1 1 d . . . . .
C38 C 0.4929(4) 1.0496(5) 0.6625(2) 0.0308(12) Uani 1 1 d . . . . .
H38 H 0.4629 1.1195 0.6676 0.041 Uiso 1 1 calc R . . . .
C39 C 0.5114(3) 0.9646(4) 0.70547(19) 0.0238(10) Uani 1 1 d . . . . .
H39 H 0.4921 0.9767 0.7390 0.032 Uiso 1 1 calc R . . . .
C40 C 0.5598(3) 0.8565(4) 0.70079(19) 0.0196(9) Uani 1 1 d . . . . .
O5 O 0.4576(2) 0.3925(3) 0.73484(13) 0.0175(6) Uani 1 1 d . . . . .
O6 O 0.3927(2) 0.6234(3) 0.76281(16) 0.0269(8) Uani 1 1 d . . . . .
C41 C 0.3804(3) 0.3910(4) 0.69047(18) 0.0154(8) Uani 1 1 d . . . . .
C42 C 0.3870(3) 0.3541(4) 0.63423(19) 0.0180(9) Uani 1 1 d . . . . .
H42 H 0.4432 0.3340 0.6298 0.024 Uiso 1 1 calc R . . . .
C43 C 0.3132(4) 0.3477(5) 0.5868(2) 0.0269(12) Uani 1 1 d . . . . .
H43 H 0.3191 0.3208 0.5507 0.036 Uiso 1 1 calc R . . . .
C44 C 0.2281(4) 0.3812(5) 0.5916(2) 0.0307(12) Uani 1 1 d . . . . .
C45 C 0.1502(4) 0.3743(7) 0.5423(3) 0.0520(18) Uani 1 1 d . . . . .
H45 H 0.1551 0.3441 0.5065 0.069 Uiso 1 1 calc R . . . .
C46 C 0.0688(5) 0.4115(9) 0.5468(3) 0.069(3) Uani 1 1 d . . . . .
H46 H 0.0179 0.4043 0.5145 0.092 Uiso 1 1 calc R . . . .
C47 C 0.0614(4) 0.4605(8) 0.5998(3) 0.062(2) Uani 1 1 d . . . . .
H47 H 0.0058 0.4887 0.6019 0.082 Uiso 1 1 calc R . . . .
C48 C 0.1349(4) 0.4677(6) 0.6488(3) 0.0400(14) Uani 1 1 d . . . . .
H48 H 0.1281 0.5007 0.6835 0.053 Uiso 1 1 calc R . . . .
C49 C 0.2208(4) 0.4258(5) 0.6472(2) 0.0255(11) Uani 1 1 d . . . . .
C50 C 0.2975(3) 0.4252(4) 0.6976(2) 0.0193(9) Uani 1 1 d . . . . .
C51 C 0.2910(3) 0.4597(5) 0.7576(2) 0.0218(9) Uani 1 1 d . . . . .
C52 C 0.2375(3) 0.3899(5) 0.7867(2) 0.0245(10) Uani 1 1 d . . . . .
C53 C 0.1841(4) 0.2916(5) 0.7603(3) 0.0323(12) Uani 1 1 d . . . . .
H53 H 0.1850 0.2661 0.7229 0.043 Uiso 1 1 calc R . . . .
C54 C 0.1302(5) 0.2325(6) 0.7892(3) 0.0473(16) Uani 1 1 d . . . . .
H54 H 0.0949 0.1681 0.7709 0.063 Uiso 1 1 calc R . . . .
C55 C 0.1282(5) 0.2686(6) 0.8461(3) 0.0508(18) Uani 1 1 d . . . . .
H55 H 0.0899 0.2307 0.8646 0.068 Uiso 1 1 calc R . . . .
C56 C 0.1821(4) 0.3582(6) 0.8732(3) 0.0424(15) Uani 1 1 d . . . . .
H56 H 0.1828 0.3787 0.9116 0.056 Uiso 1 1 calc R . . . .
C57 C 0.2374(3) 0.4220(6) 0.8458(2) 0.0321(13) Uani 1 1 d . . . . .
C59 C 0.3419(3) 0.5818(8) 0.8460(2) 0.0439(15) Uani 1 1 d . . . . .
H59 H 0.3768 0.6450 0.8661 0.058 Uiso 1 1 calc R . . . .
C58 C 0.2923(4) 0.5165(7) 0.8736(3) 0.0447(16) Uani 1 1 d . . . . .
H58 H 0.2948 0.5352 0.9125 0.059 Uiso 1 1 calc R . . . .
C60 C 0.3424(3) 0.5568(4) 0.7867(2) 0.0262(11) Uani 1 1 d . . . . .
N1 N 0.8871(3) 0.6275(4) 0.78712(19) 0.0277(9) Uani 1 1 d . . . . .
N2 N 0.9959(3) 0.7575(5) 0.8460(2) 0.0365(11) Uani 1 1 d . . . . .
C61 C 0.9601(4) 0.5454(5) 0.7815(2) 0.0332(12) Uani 1 1 d . . . . .
H61a H 0.9402 0.5012 0.7446 0.044 Uiso 1 1 calc R . . . .
H61b H 0.9733 0.4877 0.8137 0.044 Uiso 1 1 calc R . . . .
C62 C 1.0444(4) 0.6148(6) 0.7829(2) 0.0410(16) Uani 1 1 d . . . . .
H62a H 1.0920 0.5598 0.7806 0.055 Uiso 1 1 calc R . . . .
H62b H 1.0328 0.6687 0.7492 0.055 Uiso 1 1 calc R . . . .
C63 C 1.0734(4) 0.6857(6) 0.8391(3) 0.0424(15) Uani 1 1 d . . . . .
H63a H 1.0943 0.6316 0.8724 0.056 Uiso 1 1 calc R . . . .
H63b H 1.1227 0.7388 0.8380 0.056 Uiso 1 1 calc R . . . .
C64 C 1.0183(4) 0.8531(5) 0.8902(3) 0.0407(14) Uani 1 1 d . . . . .
H64a H 1.0797 0.8416 0.9146 0.054 Uiso 1 1 calc R . . . .
H64b H 0.9787 0.8469 0.9155 0.054 Uiso 1 1 calc R . . . .
C65 C 1.0098(5) 0.9776(6) 0.8637(3) 0.0508(17) Uani 1 1 d . . . . .
H65a H 1.0365 0.9778 0.8311 0.068 Uiso 1 1 calc R . . . .
H65b H 1.0437 1.0334 0.8933 0.068 Uiso 1 1 calc R . . . .
C66 C 0.9134(5) 1.0210(6) 0.8416(3) 0.0474(16) Uani 1 1 d . . . . .
H66a H 0.9135 1.0997 0.8239 0.063 Uiso 1 1 calc R . . . .
H66b H 0.8896 1.0305 0.8752 0.063 Uiso 1 1 calc R . . . .
C67 C 0.8499(4) 0.9391(5) 0.7965(3) 0.0389(13) Uani 1 1 d . . . . .
H67a H 0.8731 0.9300 0.7625 0.052 Uiso 1 1 calc R . . . .
H67b H 0.7913 0.9777 0.7830 0.052 Uiso 1 1 calc R . . . .
C68 C 0.8375(4) 0.8141(5) 0.8203(3) 0.0359(13) Uani 1 1 d . . . . .
H68a H 0.8352 0.8222 0.8609 0.048 Uiso 1 1 calc R . . . .
H68b H 0.7800 0.7819 0.7973 0.048 Uiso 1 1 calc R . . . .
C69 C 0.9100(3) 0.7263(5) 0.8188(2) 0.0274(11) Uani 1 1 d . . . . .
N3 N 0.316(4) 0.818(3) 0.581(2) 0.026(3) Uani 0.686(7) 1 d . U P B 1
N4 N 0.1811(5) 0.9245(7) 0.5795(3) 0.0331(17) Uani 0.686(7) 1 d . U P B 1
C70 C 0.3228(7) 0.8991(8) 0.5298(4) 0.029(2) Uani 0.686(7) 1 d . U P B 1
H70a H 0.3854 0.9035 0.5296 0.038 Uiso 0.686(7) 1 calc R . P B 1
H70b H 0.2887 0.8632 0.4927 0.038 Uiso 0.686(7) 1 calc R . P B 1
C71 C 0.2877(6) 1.0258(8) 0.5340(4) 0.0336(19) Uani 0.686(7) 1 d . U P B 1
H71a H 0.3251 1.0656 0.5689 0.045 Uiso 0.686(7) 1 calc R . P B 1
H71b H 0.2900 1.0721 0.4996 0.045 Uiso 0.686(7) 1 calc R . P B 1
C72 C 0.1913(11) 1.0185(19) 0.5374(7) 0.040(3) Uani 0.686(7) 1 d . U P B 1
H72a H 0.1737 1.0957 0.5497 0.053 Uiso 0.686(7) 1 calc R . P B 1
H72b H 0.1516 1.0006 0.4984 0.053 Uiso 0.686(7) 1 calc R . P B 1
C73 C 0.1012(6) 0.9383(9) 0.6019(4) 0.043(2) Uani 0.686(7) 1 d . U P B 1
H73a H 0.0745 0.8597 0.6028 0.057 Uiso 0.686(7) 1 calc R . P B 1
H73b H 0.0570 0.9874 0.5741 0.057 Uiso 0.686(7) 1 calc R . P B 1
C74 C 0.1193(9) 0.9940(16) 0.6624(6) 0.046(3) Uani 0.686(7) 1 d . U P B 1
H74a H 0.0638 1.0283 0.6667 0.061 Uiso 0.686(7) 1 calc R . P B 1
H74b H 0.1626 1.0587 0.6659 0.061 Uiso 0.686(7) 1 calc R . P B 1
C75 C 0.1557(8) 0.9034(12) 0.7118(6) 0.044(3) Uani 0.686(7) 1 d . U P B 1
H75a H 0.1100 0.8427 0.7101 0.058 Uiso 0.686(7) 1 calc R . P B 1
H75b H 0.1669 0.9444 0.7495 0.058 Uiso 0.686(7) 1 calc R . P B 1
C76 C 0.2447(7) 0.8399(9) 0.7086(4) 0.042(2) Uani 0.686(7) 1 d . U P B 1
H76a H 0.2912 0.9004 0.7124 0.055 Uiso 0.686(7) 1 calc R . P B 1
H76b H 0.2643 0.7857 0.7420 0.055 Uiso 0.686(7) 1 calc R . P B 1
C77 C 0.2363(6) 0.7696(8) 0.6525(4) 0.035(2) Uani 0.686(7) 1 d . U P B 1
H77a H 0.2813 0.7062 0.6608 0.046 Uiso 0.686(7) 1 calc R . P B 1
H77b H 0.1774 0.7315 0.6408 0.046 Uiso 0.686(7) 1 calc R . P B 1
C78 C 0.2475(6) 0.8425(9) 0.6011(4) 0.0269(19) Uani 0.686(7) 1 d . U P B 1
N3' N 0.319(8) 0.835(7) 0.583(5) 0.026(3) Uani 0.314(7) 1 d . U P B 2
N4' N 0.2216(11) 0.9798(14) 0.5906(6) 0.027(3) Uani 0.314(7) 1 d . U P B 2
C70' C 0.3087(15) 0.845(3) 0.5231(10) 0.038(5) Uani 0.314(7) 1 d . U P B 2
H70a' H 0.3136 0.7667 0.5063 0.050 Uiso 0.314(7) 1 calc R . P B 2
H70b' H 0.3556 0.8965 0.5164 0.050 Uiso 0.314(7) 1 calc R . P B 2
C71' C 0.2152(14) 0.900(2) 0.4938(9) 0.050(5) Uani 0.314(7) 1 d . U P B 2
H71a' H 0.2093 0.9195 0.4528 0.066 Uiso 0.314(7) 1 calc R . P B 2
H71b' H 0.1679 0.8434 0.4951 0.066 Uiso 0.314(7) 1 calc R . P B 2
C72' C 0.208(3) 1.007(4) 0.5266(17) 0.042(6) Uani 0.314(7) 1 d . U P B 2
H72a' H 0.1491 1.0431 0.5103 0.056 Uiso 0.314(7) 1 calc R . P B 2
H72b' H 0.2532 1.0649 0.5227 0.056 Uiso 0.314(7) 1 calc R . P B 2
C73' C 0.1818(13) 1.0538(17) 0.6257(8) 0.040(4) Uani 0.314(7) 1 d . U P B 2
H73a' H 0.1602 1.1274 0.6043 0.053 Uiso 0.314(7) 1 calc R . P B 2
H73b' H 0.2274 1.0753 0.6618 0.053 Uiso 0.314(7) 1 calc R . P B 2
C74' C 0.098(2) 0.988(4) 0.6426(12) 0.043(5) Uani 0.314(7) 1 d . U P B 2
H74a' H 0.0622 1.0493 0.6547 0.057 Uiso 0.314(7) 1 calc R . P B 2
H74b' H 0.0603 0.9496 0.6075 0.057 Uiso 0.314(7) 1 calc R . P B 2
C75' C 0.1261(18) 0.895(3) 0.6917(11) 0.044(5) Uani 0.314(7) 1 d . U P B 2
H75a' H 0.1490 0.9364 0.7290 0.059 Uiso 0.314(7) 1 calc R . P B 2
H75b' H 0.0727 0.8508 0.6935 0.059 Uiso 0.314(7) 1 calc R . P B 2
C76' C 0.1946(13) 0.8068(17) 0.6860(8) 0.030(3) Uani 0.314(7) 1 d . U P B 2
H76a' H 0.1665 0.7543 0.6531 0.040 Uiso 0.314(7) 1 calc R . P B 2
H76b' H 0.2095 0.7575 0.7214 0.040 Uiso 0.314(7) 1 calc R . P B 2
C77' C 0.2825(11) 0.8510(14) 0.6770(6) 0.022(3) Uani 0.314(7) 1 d . U P B 2
H77a' H 0.3022 0.9214 0.7015 0.029 Uiso 0.314(7) 1 calc R . P B 2
H77b' H 0.3280 0.7891 0.6903 0.029 Uiso 0.314(7) 1 calc R . P B 2
C78' C 0.2767(13) 0.8826(17) 0.6139(8) 0.022(3) Uani 0.314(7) 1 d . U P B 2
N5 N 0.4828(6) 0.2940(9) 0.8888(4) 0.0184(17) Uani 0.489(5) 1 d . U P A 1
N6 N 0.4709(7) 0.1566(9) 0.9612(4) 0.026(2) Uani 0.489(5) 1 d . U P A 1
C79 C 0.5095(7) 0.3890(8) 0.9342(4) 0.0188(19) Uani 0.489(5) 1 d . U P A 1
H79a H 0.4915 0.4668 0.9162 0.025 Uiso 0.489(5) 1 calc R . P A 1
H79b H 0.5747 0.3890 0.9504 0.025 Uiso 0.489(5) 1 calc R . P A 1
C80 C 0.4664(7) 0.3691(9) 0.9833(4) 0.023(2) Uani 0.489(5) 1 d . U P A 1
H80a H 0.4014 0.3768 0.9681 0.031 Uiso 0.489(5) 1 calc R . P A 1
H80b H 0.4878 0.4289 1.0140 0.031 Uiso 0.489(5) 1 calc R . P A 1
C81 C 0.4905(8) 0.2447(11) 1.0084(5) 0.029(2) Uani 0.489(5) 1 d . U P A 1
H81a H 0.5541 0.2417 1.0297 0.038 Uiso 0.489(5) 1 calc R . P A 1
H81b H 0.4561 0.2262 1.0360 0.038 Uiso 0.489(5) 1 calc R . P A 1
C82 C 0.4513(9) 0.0356(11) 0.9775(5) 0.038(3) Uani 0.489(5) 1 d . U P A 1
H82a H 0.4688 0.0294 1.0203 0.051 Uiso 0.489(5) 1 calc R . P A 1
H82b H 0.4876 -0.0211 0.9629 0.051 Uiso 0.489(5) 1 calc R . P A 1
C83 C 0.3519(9) 0.0008(12) 0.9535(6) 0.042(3) Uani 0.489(5) 1 d . U P A 1
H83a H 0.3393 -0.0641 0.9775 0.056 Uiso 0.489(5) 1 calc R . P A 1
H83b H 0.3153 0.0690 0.9579 0.056 Uiso 0.489(5) 1 calc R . P A 1
C84 C 0.3237(9) -0.0381(13) 0.8898(5) 0.043(3) Uani 0.489(5) 1 d . U P A 1
H84a H 0.2597 -0.0565 0.8787 0.057 Uiso 0.489(5) 1 calc R . P A 1
H84b H 0.3555 -0.1117 0.8863 0.057 Uiso 0.489(5) 1 calc R . P A 1
C85 C 0.3411(11) 0.0543(14) 0.8457(6) 0.041(3) Uani 0.489(5) 1 d . U P A 1
H85a H 0.3210 0.0210 0.8061 0.054 Uiso 0.489(5) 1 calc R . P A 1
H85b H 0.3057 0.1259 0.8467 0.054 Uiso 0.489(5) 1 calc R . P A 1
C86 C 0.4403(7) 0.0892(13) 0.8591(4) 0.031(2) Uani 0.489(5) 1 d . U P A 1
H86a H 0.4773 0.0189 0.8731 0.042 Uiso 0.489(5) 1 calc R . P A 1
H86b H 0.4524 0.1161 0.8229 0.042 Uiso 0.489(5) 1 calc R . P A 1
C87 C 0.4660(6) 0.1863(9) 0.9044(5) 0.0184(19) Uani 0.489(5) 1 d . U P A 1
N5' N 0.4567(6) 0.2289(10) 0.8738(4) 0.0247(18) Uani 0.511(5) 1 d . U P A 2
N6' N 0.3714(6) 0.1220(8) 0.9264(4) 0.030(2) Uani 0.511(5) 1 d . U P A 2
C79' C 0.4996(7) 0.2979(10) 0.9273(5) 0.028(2) Uani 0.511(5) 1 d . U P A 2
H79a' H 0.4629 0.3677 0.9294 0.037 Uiso 0.511(5) 1 calc R . P A 2
H79b' H 0.5582 0.3260 0.9256 0.037 Uiso 0.511(5) 1 calc R . P A 2
C80' C 0.5109(8) 0.2196(12) 0.9835(6) 0.030(2) Uani 0.511(5) 1 d . U P A 2
H80a' H 0.5490 0.1505 0.9828 0.040 Uiso 0.511(5) 1 calc R . P A 2
H80b' H 0.5380 0.2660 1.0189 0.040 Uiso 0.511(5) 1 calc R . P A 2
C81' C 0.4171(8) 0.1798(10) 0.9823(5) 0.031(2) Uani 0.511(5) 1 d . U P A 2
H81a' H 0.4206 0.1241 1.0145 0.041 Uiso 0.511(5) 1 calc R . P A 2
H81b' H 0.3824 0.2491 0.9881 0.041 Uiso 0.511(5) 1 calc R . P A 2
C82' C 0.2864(7) 0.0608(10) 0.9237(5) 0.036(3) Uani 0.511(5) 1 d . U P A 2
H82a' H 0.2397 0.0929 0.8905 0.047 Uiso 0.511(5) 1 calc R . P A 2
H82b' H 0.2697 0.0790 0.9594 0.047 Uiso 0.511(5) 1 calc R . P A 2
C83' C 0.2893(9) -0.0759(11) 0.9169(5) 0.040(3) Uani 0.511(5) 1 d . U P A 2
H83a' H 0.3421 -0.1067 0.9461 0.053 Uiso 0.511(5) 1 calc R . P A 2
H83b' H 0.2366 -0.1103 0.9254 0.053 Uiso 0.511(5) 1 calc R . P A 2
C84' C 0.2918(9) -0.1167(11) 0.8572(5) 0.046(3) Uani 0.511(5) 1 d . U P A 2
H84a' H 0.2345 -0.0970 0.8290 0.061 Uiso 0.511(5) 1 calc R . P A 2
H84b' H 0.2977 -0.2036 0.8578 0.061 Uiso 0.511(5) 1 calc R . P A 2
C85' C 0.3687(10) -0.0621(12) 0.8349(6) 0.047(3) Uani 0.511(5) 1 d . U P A 2
H85a' H 0.4260 -0.0750 0.8644 0.062 Uiso 0.511(5) 1 calc R . P A 2
H85b' H 0.3709 -0.1030 0.7990 0.062 Uiso 0.511(5) 1 calc R . P A 2
C86' C 0.3551(10) 0.0713(12) 0.8227(5) 0.034(3) Uani 0.511(5) 1 d . U P A 2
H86a' H 0.2910 0.0878 0.8086 0.045 Uiso 0.511(5) 1 calc R . P A 2
H86b' H 0.3819 0.0932 0.7915 0.045 Uiso 0.511(5) 1 calc R . P A 2
C87' C 0.3965(7) 0.1495(9) 0.8771(4) 0.026(2) Uani 0.511(5) 1 d . U P A 2

loop_
_atom_site_aniso_label
_atom_site_aniso_U_11
_atom_site_aniso_U_22
_atom_site_aniso_U_33
_atom_site_aniso_U_23
_atom_site_aniso_U_13
_atom_site_aniso_U_12
Pr1 0.01771(10) 0.01817(11) 0.02092(11) 0.00081(11) 0.00257(8) -0.00032(11)
Cu1 0.0231(3) 0.0252(4) 0.0282(3) 0.0076(2) 0.0039(2) -0.0021(2)
Cu2 0.0238(3) 0.0291(3) 0.0182(3) -0.0046(2) 0.0024(2) 0.0018(3)
Cu3 0.0206(9) 0.0173(13) 0.0142(9) 0.0032(9) 0.0059(7) 0.0005(10)
Cu3' 0.0263(9) 0.0224(14) 0.0214(10) 0.0040(10) 0.0092(8) 0.0001(11)
O1 0.0206(16) 0.0202(17) 0.0198(16) 0.0052(13) 0.0036(13) 0.0053(13)
O2 0.0232(15) 0.0249(19) 0.0226(14) -0.0019(16) 0.0023(12) 0.0081(16)
C1 0.018(2) 0.019(2) 0.018(2) 0.0051(18) 0.0053(17) 0.0028(18)
C2 0.022(2) 0.025(3) 0.018(2) -0.0013(18) 0.0013(18) 0.0014(19)
C3 0.023(2) 0.018(3) 0.033(3) -0.004(2) 0.002(2) 0.0001(19)
C4 0.020(2) 0.018(2) 0.030(3) 0.0001(19) 0.008(2) -0.0002(18)
C5 0.027(3) 0.019(2) 0.040(3) -0.001(2) 0.011(2) 0.0011(19)
C6 0.032(3) 0.023(2) 0.039(3) 0.015(2) 0.015(2) 0.001(2)
C7 0.032(3) 0.026(3) 0.029(3) 0.006(2) 0.012(2) -0.002(2)
C8 0.023(2) 0.024(2) 0.025(2) 0.0029(19) 0.0079(19) -0.0035(19)
C9 0.014(2) 0.020(2) 0.021(2) 0.0053(18) 0.0046(17) 0.0002(17)
C10 0.018(2) 0.019(2) 0.015(2) 0.0002(17) 0.0043(16) -0.0025(17)
C11 0.023(2) 0.018(2) 0.015(2) 0.0040(17) 0.0016(17) -0.0054(18)
C12 0.023(2) 0.023(2) 0.017(2) 0.0098(18) 0.0012(18) -0.0058(19)
C13 0.022(2) 0.027(3) 0.026(2) 0.011(2) 0.0063(19) -0.002(2)
C14 0.021(3) 0.051(4) 0.034(3) 0.019(3) 0.004(2) -0.003(2)
C15 0.022(3) 0.063(4) 0.033(3) 0.020(3) -0.002(2) -0.012(3)
C16 0.035(3) 0.040(4) 0.025(2) 0.009(2) -0.005(2) -0.021(2)
C17 0.030(2) 0.024(3) 0.019(2) 0.0048(19) 0.0004(17) -0.015(2)
C18 0.050(3) 0.020(3) 0.020(2) -0.003(2) 0.003(2) -0.013(2)
C19 0.044(3) 0.021(3) 0.024(2) -0.001(2) 0.009(2) 0.003(2)
C20 0.027(2) 0.021(2) 0.0148(18) -0.003(2) 0.0055(15) -0.004(2)
O3 0.0225(15) 0.0168(19) 0.0230(15) -0.0014(13) 0.0083(12) 0.0014(14)
O4 0.036(2) 0.0215(17) 0.0162(15) 0.0012(13) 0.0050(14) -0.0048(15)
C21 0.023(2) 0.016(3) 0.0154(19) -0.0021(16) 0.0048(16) -0.0030(17)
C22 0.034(3) 0.022(3) 0.022(2) 0.003(2) 0.009(2) 0.002(2)
C23 0.041(3) 0.023(3) 0.029(3) 0.002(2) 0.012(2) 0.015(2)
C24 0.028(2) 0.035(4) 0.022(2) 0.000(2) 0.0071(18) 0.007(2)
C25 0.029(3) 0.040(4) 0.040(3) 0.003(2) 0.012(2) 0.011(2)
C26 0.026(3) 0.067(4) 0.043(3) 0.001(3) 0.014(2) 0.001(3)
C27 0.033(3) 0.045(4) 0.033(3) 0.006(3) 0.006(2) -0.010(3)
C28 0.029(3) 0.027(3) 0.024(2) 0.004(2) 0.003(2) -0.002(2)
C29 0.023(2) 0.026(3) 0.019(2) 0.006(2) 0.0027(18) 0.006(2)
C30 0.024(2) 0.027(3) 0.0098(19) -0.0011(19) 0.0045(17) -0.001(2)
C31 0.026(2) 0.015(2) 0.0120(19) 0.0022(17) 0.0016(17) 0.0030(18)
C32 0.028(2) 0.021(2) 0.016(2) -0.0018(18) 0.0026(18) 0.001(2)
C33 0.031(3) 0.021(2) 0.019(2) -0.0039(19) 0.0038(19) 0.003(2)
C34 0.047(3) 0.024(3) 0.016(2) -0.0027(19) 0.011(2) 0.006(2)
C35 0.072(4) 0.025(3) 0.017(2) 0.002(2) 0.007(2) 0.015(3)
C36 0.080(5) 0.022(3) 0.023(3) 0.0013(19) 0.014(3) 0.029(3)
C37 0.047(3) 0.025(3) 0.014(2) -0.0062(19) 0.004(2) 0.008(2)
C38 0.046(3) 0.024(2) 0.020(2) -0.0040(19) 0.006(2) 0.016(2)
C39 0.036(3) 0.025(2) 0.012(2) -0.0088(18) 0.0086(19) -0.005(2)
C40 0.031(2) 0.010(2) 0.015(2) -0.0027(16) 0.0031(18) -0.0043(18)
O5 0.0169(15) 0.0199(16) 0.0159(15) 0.0031(12) 0.0051(12) 0.0014(12)
O6 0.0247(17) 0.0186(18) 0.0379(19) -0.0057(14) 0.0099(15) 0.0005(13)
C41 0.019(2) 0.013(2) 0.015(2) 0.0034(16) 0.0067(16) 0.0016(17)
C42 0.018(2) 0.015(2) 0.023(2) -0.0039(17) 0.0102(17) 0.0005(17)
C43 0.034(3) 0.031(3) 0.019(2) -0.005(2) 0.012(2) -0.003(2)
C44 0.029(3) 0.037(3) 0.024(3) 0.000(2) 0.006(2) 0.002(2)
C45 0.041(4) 0.084(5) 0.029(3) -0.005(3) 0.005(3) -0.002(3)
C46 0.036(4) 0.128(8) 0.036(4) -0.001(4) -0.004(3) 0.010(4)
C47 0.025(3) 0.098(6) 0.059(4) 0.007(4) 0.006(3) 0.017(4)
C48 0.022(3) 0.059(4) 0.039(3) -0.001(3) 0.008(2) 0.010(3)
C49 0.021(2) 0.025(3) 0.032(3) -0.002(2) 0.011(2) 0.004(2)
C50 0.020(2) 0.019(2) 0.021(2) -0.0005(18) 0.0100(18) -0.0029(18)
C51 0.018(2) 0.026(2) 0.023(2) -0.0019(19) 0.0087(18) 0.0039(19)
C52 0.020(2) 0.032(3) 0.025(2) 0.004(2) 0.0127(19) 0.012(2)
C53 0.029(3) 0.031(3) 0.041(3) 0.002(2) 0.017(2) 0.000(2)
C54 0.049(4) 0.030(3) 0.074(5) 0.004(3) 0.034(3) -0.007(3)
C55 0.059(4) 0.042(4) 0.071(5) 0.020(3) 0.051(4) 0.007(3)
C56 0.045(4) 0.052(4) 0.042(3) 0.016(3) 0.030(3) 0.021(3)
C57 0.018(2) 0.051(4) 0.033(3) 0.010(3) 0.015(2) 0.013(2)
C59 0.027(2) 0.067(4) 0.041(3) -0.033(4) 0.015(2) -0.005(4)
C58 0.037(3) 0.076(5) 0.024(3) -0.008(3) 0.013(2) 0.013(3)
C60 0.026(2) 0.025(3) 0.031(2) -0.0054(19) 0.012(2) 0.0073(19)
N1 0.026(2) 0.027(2) 0.032(2) 0.0077(17) 0.0108(18) -0.0002(17)
N2 0.029(2) 0.043(3) 0.036(3) 0.003(2) 0.007(2) -0.001(2)
C61 0.032(3) 0.033(3) 0.035(3) 0.010(2) 0.010(2) 0.007(2)
C62 0.029(3) 0.059(5) 0.035(3) 0.016(3) 0.008(2) 0.014(3)
C63 0.027(3) 0.050(4) 0.048(4) 0.014(3) 0.007(3) 0.007(3)
C64 0.048(4) 0.036(3) 0.035(3) 0.001(2) 0.007(3) -0.009(3)
C65 0.057(4) 0.051(4) 0.043(4) 0.004(3) 0.012(3) -0.016(3)
C66 0.062(4) 0.036(4) 0.045(4) -0.005(3) 0.016(3) -0.006(3)
C67 0.046(3) 0.035(3) 0.034(3) 0.006(2) 0.009(3) 0.006(3)
C68 0.032(3) 0.035(3) 0.046(3) 0.006(3) 0.019(2) 0.002(2)
C69 0.024(2) 0.029(3) 0.031(3) 0.009(2) 0.011(2) -0.002(2)
N3 0.025(4) 0.029(9) 0.022(4) 0.000(7) 0.002(3) -0.001(7)
N4 0.023(3) 0.037(4) 0.033(4) 0.008(3) -0.002(3) 0.000(3)
C70 0.035(5) 0.025(5) 0.022(4) 0.008(4) 0.001(3) -0.008(4)
C71 0.033(4) 0.035(4) 0.027(4) 0.013(3) -0.002(3) 0.002(3)
C72 0.030(7) 0.054(7) 0.034(7) 0.018(5) 0.007(4) 0.005(5)
C73 0.027(4) 0.051(5) 0.048(5) 0.003(4) 0.005(4) 0.003(4)
C74 0.029(6) 0.057(6) 0.050(8) -0.010(7) 0.009(5) 0.005(5)
C75 0.037(6) 0.049(5) 0.049(7) -0.011(5) 0.019(5) -0.005(5)
C76 0.042(5) 0.043(5) 0.036(5) 0.012(4) 0.005(4) 0.015(4)
C77 0.034(4) 0.023(4) 0.047(5) 0.009(4) 0.011(4) 0.002(3)
C78 0.029(4) 0.025(5) 0.022(4) 0.005(3) -0.001(3) -0.007(4)
N3' 0.025(4) 0.029(9) 0.022(4) 0.000(7) 0.002(3) -0.001(7)
N4' 0.031(7) 0.028(7) 0.022(6) 0.010(5) 0.006(5) 0.004(6)
C70' 0.031(9) 0.054(12) 0.030(8) 0.009(10) 0.013(7) -0.001(9)
C71' 0.039(9) 0.064(10) 0.042(9) 0.013(8) 0.003(7) 0.006(8)
C72' 0.037(12) 0.054(10) 0.031(11) 0.023(9) 0.005(9) 0.012(10)
C73' 0.041(8) 0.035(8) 0.040(8) -0.002(7) 0.004(7) 0.016(7)
C74' 0.030(11) 0.061(10) 0.034(11) -0.011(10) 0.003(9) 0.009(9)
C75' 0.030(10) 0.068(10) 0.032(10) -0.002(9) 0.005(8) -0.002(9)
C76' 0.034(8) 0.032(8) 0.026(7) 0.009(6) 0.011(6) -0.009(7)
C77' 0.028(7) 0.020(7) 0.020(6) 0.000(5) 0.011(5) -0.005(6)
C78' 0.022(7) 0.022(7) 0.023(7) -0.004(6) 0.009(6) -0.002(6)
N5 0.027(4) 0.014(4) 0.011(4) -0.006(4) 0.002(3) 0.003(4)
N6 0.029(5) 0.025(4) 0.024(4) 0.012(4) 0.007(4) -0.001(4)
C79 0.027(5) 0.006(4) 0.019(4) -0.005(3) 0.000(4) 0.000(3)
C80 0.025(5) 0.023(5) 0.022(4) -0.001(4) 0.008(4) 0.006(4)
C81 0.034(6) 0.031(6) 0.024(5) 0.007(5) 0.011(5) 0.001(5)
C82 0.054(7) 0.029(6) 0.030(6) 0.012(5) 0.008(5) 0.006(5)
C83 0.048(6) 0.039(6) 0.042(6) 0.013(5) 0.017(5) -0.017(5)
C84 0.047(6) 0.044(6) 0.037(6) -0.009(5) 0.012(5) -0.020(5)
C85 0.050(7) 0.035(7) 0.031(7) -0.009(6) 0.001(6) -0.013(5)
C86 0.040(5) 0.022(4) 0.032(5) 0.001(5) 0.010(4) 0.000(6)
C87 0.019(4) 0.018(4) 0.018(4) 0.009(4) 0.006(3) 0.003(3)
N5' 0.031(4) 0.025(5) 0.017(4) 0.004(4) 0.006(3) 0.005(4)
N6' 0.030(4) 0.034(5) 0.027(4) 0.007(3) 0.008(3) -0.007(3)
C79' 0.028(5) 0.024(5) 0.029(5) 0.000(4) 0.006(4) -0.007(4)
C80' 0.026(5) 0.034(6) 0.030(6) 0.003(5) 0.008(4) 0.004(5)
C81' 0.036(6) 0.034(6) 0.026(5) 0.007(4) 0.011(4) 0.001(4)
C82' 0.037(5) 0.044(7) 0.027(5) 0.005(4) 0.010(4) -0.010(5)
C83' 0.042(6) 0.033(6) 0.039(6) 0.012(5) 0.001(5) -0.006(5)
C84' 0.057(7) 0.028(6) 0.043(6) 0.014(5) -0.004(5) -0.011(5)
C85' 0.061(7) 0.038(6) 0.035(6) -0.005(5) 0.004(5) -0.006(6)
C86' 0.055(7) 0.026(6) 0.021(5) -0.003(5) 0.011(5) -0.009(5)
C87' 0.030(5) 0.024(5) 0.024(4) 0.001(4) 0.010(4) 0.004(4)

loop_
_atom_type_symbol
_atom_type_description
_atom_type_scat_dispersion_real
_atom_type_scat_dispersion_imag
_atom_type_scat_source
C C 0.0033 0.0016 'International Tables Vol C Tables 4.2.6.8 and 6.1.1.4'
H H 0.0000 0.0000 'International Tables Vol C Tables 4.2.6.8 and 6.1.1.4'
N N 0.0061 0.0033 'International Tables Vol C Tables 4.2.6.8 and 6.1.1.4'
O O 0.0106 0.0060 'International Tables Vol C Tables 4.2.6.8 and 6.1.1.4'
Pr Pr -0.2180 2.8214 'International Tables Vol C Tables 4.2.6.8 and 6.1.1.4'
Cu Cu 0.3201 1.2651 'International Tables Vol C Tables 4.2.6.8 and 6.1.1.4'

loop_
_geom_angle_atom_site_label_1
_geom_angle_atom_site_label_2
_geom_angle_atom_site_label_3
_geom_angle
O1 Pr1 Cu3 82.00(10)
O1 Pr1 O3 92.83(10)
O1 Pr1 O5 83.14(11)
O2 Pr1 Cu3 69.03(11)
O2 Pr1 O1 77.79(11)
O2 Pr1 O3 167.98(10)
O2 Pr1 O5 101.80(12)
O3 Pr1 Cu3 117.56(10)
O4 Pr1 Cu3 163.78(10)
O4 Pr1 O1 104.49(12)
O4 Pr1 O2 97.47(13)
O4 Pr1 O3 77.41(11)
O4 Pr1 O5 160.42(10)
O4 Pr1 O6 100.02(13)
O5 Pr1 Cu3 33.26(9)
O5 Pr1 O3 84.30(10)
O6 Pr1 Cu3 73.00(11)
O6 Pr1 O1 154.97(11)
O6 Pr1 O2 94.17(12)
O6 Pr1 O3 97.43(12)
O6 Pr1 O5 75.28(11)
O1 Cu1 N1 171.76(16)
O3 Cu2 N3 175.9(11)
O3 Cu2 N3' 179(3)
O5 Cu3 Pr1 47.34(12)
O5 Cu3 N5 177.1(4)
N5 Cu3 Pr1 130.0(3)
N5' Cu3' O5 173.2(4)
Cu1 O1 Pr1 114.49(15)
C1 O1 Pr1 115.7(3)
C1 O1 Cu1 117.1(3)
C20 O2 Pr1 128.2(3)
O1 C1 C2 118.0(4)
O1 C1 C10 121.8(4)
C10 C1 C2 120.2(4)
C3 C2 C1 121.4(4)
C2 C3 C4 120.4(4)
C5 C4 C3 120.8(5)
C9 C4 C3 119.0(4)
C9 C4 C5 120.2(4)
C6 C5 C4 120.3(5)
C5 C6 C7 119.8(5)
C8 C7 C6 120.6(5)
C7 C8 C9 121.1(5)
C4 C9 C8 118.0(4)
C4 C9 C10 120.6(4)
C8 C9 C10 121.5(4)
C1 C10 C9 118.4(4)
C1 C10 C11 120.2(4)
C9 C10 C11 121.4(4)
C12 C11 C10 119.0(4)
C20 C11 C10 120.6(4)
C20 C11 C12 120.4(4)
C13 C12 C11 122.4(5)
C13 C12 C17 117.9(4)
C17 C12 C11 119.6(5)
C14 C13 C12 121.7(5)
C13 C14 C15 120.6(6)
C16 C15 C14 119.9(5)
C15 C16 C17 121.8(5)
C12 C17 C16 118.0(5)
C18 C17 C12 118.3(4)
C18 C17 C16 123.7(5)
C19 C18 C17 121.6(5)
C18 C19 C20 121.9(5)
O2 C20 C11 123.2(5)
O2 C20 C19 119.0(5)
C11 C20 C19 117.8(4)
Cu2 O3 Pr1 112.64(14)
C21 O3 Pr1 103.0(2)
C21 O3 Cu2 121.8(3)
C40 O4 Pr1 134.2(3)
O3 C21 C22 116.0(4)
C30 C21 O3 123.0(4)
C30 C21 C22 121.0(5)
C23 C22 C21 119.8(5)
C22 C23 C24 121.3(5)
C23 C24 C29 119.1(5)
C25 C24 C23 121.9(5)
C25 C24 C29 119.0(5)
C26 C25 C24 121.9(5)
C25 C26 C27 119.9(5)
C28 C27 C26 120.3(6)
C27 C28 C29 120.4(5)
C24 C29 C28 118.5(5)
C24 C29 C30 119.4(5)
C28 C29 C30 122.0(5)
C21 C30 C29 119.3(5)
C21 C30 C31 120.2(4)
C29 C30 C31 120.5(4)
C32 C31 C30 120.9(4)
C40 C31 C30 118.7(4)
C40 C31 C32 120.3(4)
C33 C32 C31 123.0(4)
C37 C32 C31 120.0(4)
C37 C32 C33 116.9(4)
C34 C33 C32 121.9(5)
C33 C34 C35 121.1(5)
C36 C35 C34 118.3(5)
C35 C36 C37 121.8(5)
C32 C37 C36 119.8(5)
C32 C37 C38 118.3(5)
C36 C37 C38 121.8(5)
C39 C38 C37 120.8(5)
C38 C39 C40 122.1(4)
O4 C40 C31 122.6(4)
O4 C40 C39 119.1(4)
C31 C40 C39 118.3(4)
Cu3 O5 Pr1 99.40(16)
Cu3' O5 Pr1 113.31(17)
C41 O5 Pr1 116.5(3)
C41 O5 Cu3 124.3(3)
C41 O5 Cu3' 117.1(3)
C60 O6 Pr1 128.9(3)
O5 C41 C42 116.6(4)
O5 C41 C50 123.2(4)
C50 C41 C42 120.2(4)
C43 C42 C41 121.3(4)
C42 C43 C44 120.6(5)
C43 C44 C45 121.1(5)
C43 C44 C49 118.9(5)
C45 C44 C49 120.0(5)
C46 C45 C44 120.7(6)
C45 C46 C47 120.0(6)
C48 C47 C46 121.2(6)
C47 C48 C49 121.1(6)
C48 C49 C44 117.0(5)
C48 C49 C50 123.0(5)
C50 C49 C44 120.0(5)
C41 C50 C49 118.6(4)
C41 C50 C51 119.5(4)
C49 C50 C51 121.8(4)
C52 C51 C50 120.8(4)
C60 C51 C50 118.7(4)
C60 C51 C52 120.4(4)
C53 C52 C51 123.5(5)
C53 C52 C57 117.5(5)
C57 C52 C51 119.0(5)
C54 C53 C52 120.8(6)
C53 C54 C55 120.8(6)
C56 C55 C54 119.3(6)
C55 C56 C57 122.3(6)
C56 C57 C52 119.2(6)
C58 C57 C52 118.4(5)
C58 C57 C56 122.3(6)
C58 C59 C60 121.9(6)
C59 C58 C57 122.1(5)
O6 C60 C51 123.4(4)
O6 C60 C59 118.5(5)
C51 C60 C59 118.1(5)
C61 N1 Cu1 115.1(3)
C69 N1 Cu1 122.8(4)
C69 N1 C61 118.2(4)
C64 N2 C63 115.7(5)
C69 N2 C63 121.7(5)
C69 N2 C64 122.1(5)
N1 C61 C62 110.9(5)
C63 C62 C61 109.3(5)
N2 C63 C62 109.3(5)
N2 C64 C65 113.4(5)
C64 C65 C66 113.5(6)
C65 C66 C67 115.3(6)
C66 C67 C68 114.1(5)
C69 C68 C67 114.4(5)
N1 C69 N2 123.7(5)
N1 C69 C68 118.3(5)
N2 C69 C68 117.7(5)
C70 N3 Cu2 118(4)
C78 N3 Cu2 127(4)
C78 N3 C70 114(3)
C72 N4 C73 115.0(8)
C78 N4 C72 120.9(9)
C78 N4 C73 123.5(7)
C71 C70 N3 113(2)
C72 C71 C70 109.1(10)
N4 C72 C71 111.4(12)
N4 C73 C74 115.3(9)
C73 C74 C75 112.5(12)
C74 C75 C76 113.7(10)
C77 C76 C75 114.5(9)
C78 C77 C76 115.1(8)
N3 C78 N4 127(2)
N3 C78 C77 118(2)
N4 C78 C77 114.7(8)
C70' N3' Cu2 108(7)
C78' N3' Cu2 121(8)
C78' N3' C70' 130(9)
C73' N4' C72' 121(2)
C78' N4' C72' 117(2)
C78' N4' C73' 122.5(14)
N3' C70' C71' 108(6)
C72' C71' C70' 107(2)
C71' C72' N4' 111(3)
N4' C73' C74' 112.8(19)
C75' C74' C73' 115(2)
C76' C75' C74' 116(2)
C75' C76' C77' 119.5(19)
C78' C77' C76' 114.1(14)
N3' C78' N4' 118(5)
N3' C78' C77' 126(5)
N4' C78' C77' 115.5(15)
C79 N5 Cu3 116.5(7)
C87 N5 Cu3 124.0(9)
C87 N5 C79 119.4(9)
C81 N6 C82 115.8(9)
C87 N6 C81 122.2(9)
C87 N6 C82 121.8(10)
N5 C79 C80 110.9(8)
C79 C80 C81 108.8(9)
N6 C81 C80 110.1(9)
N6 C82 C83 113.5(10)
C84 C83 C82 114.9(11)
C83 C84 C85 115.2(11)
C86 C85 C84 112.7(11)
C87 C86 C85 112.4(10)
N5 C87 N6 122.9(10)
N5 C87 C86 119.8(10)
N6 C87 C86 117.3(9)
C79' N5' Cu3' 114.8(8)
C87' N5' Cu3' 123.2(8)
C87' N5' C79' 117.6(9)
C81' N6' C82' 116.5(8)
C87' N6' C81' 119.4(9)
C87' N6' C82' 122.3(9)
N5' C79' C80' 110.8(9)
C81' C80' C79' 105.7(9)
N6' C81' C80' 111.4(10)
N6' C82' C83' 114.5(10)
C84' C83' C82' 114.2(10)
C83' C84' C85' 115.2(10)
C86' C85' C84' 111.7(12)
C85' C86' C87' 113.2(10)
N5' C87' N6' 125.7(10)
N5' C87' C86' 118.2(10)
N6' C87' C86' 115.8(9)

loop_
_geom_bond_atom_site_label_1
_geom_bond_atom_site_label_2
_geom_bond_distance
Pr1 Cu3 3.314(3)
Pr1 O1 2.423(3)
Pr1 O2 2.331(3)
Pr1 O3 2.493(3)
Pr1 O4 2.271(3)
Pr1 O5 2.470(3)
Pr1 O6 2.272(3)
Cu1 O1 1.856(3)
Cu1 N1 1.870(4)
Cu2 O3 1.860(3)
Cu2 N3 1.86(5)
Cu2 N3' 1.94(11)
Cu3 O5 1.842(4)
Cu3 N5 1.863(9)
Cu3' O5 1.887(5)
Cu3' N5' 1.870(10)
O1 C1 1.352(5)
O2 C20 1.320(5)
C1 C2 1.423(7)
C1 C10 1.397(6)
C2 C3 1.357(7)
C3 C4 1.422(7)
C4 C5 1.421(7)
C4 C9 1.411(7)
C5 C6 1.369(8)
C6 C7 1.411(8)
C7 C8 1.370(7)
C8 C9 1.415(6)
C9 C10 1.437(6)
C10 C11 1.488(6)
C11 C12 1.445(6)
C11 C20 1.379(7)
C12 C13 1.422(7)
C12 C17 1.423(7)
C13 C14 1.369(7)
C14 C15 1.390(9)
C15 C16 1.359(9)
C16 C17 1.438(7)
C17 C18 1.394(8)
C18 C19 1.356(8)
C19 C20 1.436(7)
O3 C21 1.360(5)
O4 C40 1.323(5)
C21 C22 1.438(7)
C21 C30 1.360(7)
C22 C23 1.368(8)
C23 C24 1.413(8)
C24 C25 1.409(7)
C24 C29 1.419(7)
C25 C26 1.353(9)
C26 C27 1.416(10)
C27 C28 1.377(8)
C28 C29 1.428(7)
C29 C30 1.454(7)
C30 C31 1.500(7)
C31 C32 1.439(6)
C31 C40 1.395(6)
C32 C33 1.427(6)
C32 C37 1.418(7)
C33 C34 1.361(7)
C34 C35 1.423(8)
C35 C36 1.366(7)
C36 C37 1.421(7)
C37 C38 1.435(7)
C38 C39 1.356(7)
C39 C40 1.437(7)
O5 C41 1.348(5)
O6 C60 1.309(6)
C41 C42 1.419(6)
C41 C50 1.390(6)
C42 C43 1.356(7)
C43 C44 1.401(8)
C44 C45 1.421(8)
C44 C49 1.433(8)
C45 C46 1.355(10)
C46 C47 1.397(11)
C47 C48 1.376(9)
C48 C49 1.417(7)
C49 C50 1.422(7)
C50 C51 1.497(6)
C51 C52 1.439(7)
C51 C60 1.400(7)
C52 C53 1.406(8)
C52 C57 1.438(7)
C53 C54 1.381(8)
C54 C55 1.409(10)
C55 C56 1.340(10)
C56 C57 1.400(8)
C57 C58 1.394(9)
C59 C58 1.349(10)
C59 C60 1.427(7)
N1 C61 1.486(7)
N1 C69 1.320(7)
N2 C63 1.486(8)
N2 C64 1.460(8)
N2 C69 1.346(7)
C61 C62 1.506(8)
C62 C63 1.497(9)
C64 C65 1.509(9)
C65 C66 1.512(10)
C66 C67 1.528(9)
C67 C68 1.532(8)
C68 C69 1.494(8)
N3 C70 1.54(5)
N3 C78 1.29(6)
N4 C72 1.48(2)
N4 C73 1.481(12)
N4 C78 1.360(11)
C70 C71 1.523(13)
C71 C72 1.515(17)
C73 C74 1.506(16)
C74 C75 1.522(19)
C75 C76 1.566(15)
C76 C77 1.511(14)
C77 C78 1.506(12)
N3' C70' 1.39(13)
N3' C78' 1.22(13)
N4' C72' 1.49(4)
N4' C73' 1.42(2)
N4' C78' 1.39(2)
C70' C71' 1.54(3)
C71' C72' 1.44(5)
C73' C74' 1.63(4)
C74' C75' 1.53(4)
C75' C76' 1.47(4)
C76' C77' 1.51(2)
C77' C78' 1.51(2)
N5 C79 1.478(12)
N5 C87 1.300(14)
N6 C81 1.449(16)
N6 C82 1.455(14)
N6 C87 1.359(14)
C79 C80 1.505(14)
C80 C81 1.510(15)
C82 C83 1.529(18)
C83 C84 1.504(17)
C84 C85 1.54(2)
C85 C86 1.525(18)
C86 C87 1.493(15)
N5' C79' 1.466(14)
N5' C87' 1.300(15)
N6' C81' 1.457(14)
N6' C82' 1.465(13)
N6' C87' 1.360(13)
C79' C80' 1.554(16)
C80' C81' 1.507(16)
C82' C83' 1.530(17)
C83' C84' 1.491(18)
C84' C85' 1.552(19)
C85' C86' 1.515(19)
C86' C87' 1.533(15)

loop_
_platon_squeeze_void_nr
_platon_squeeze_void_average_x
_platon_squeeze_void_average_y
_platon_squeeze_void_average_z
_platon_squeeze_void_volume
_platon_squeeze_void_count_electrons
_platon_squeeze_void_content
1 0.857 0.183 0.624 181 52 ' '
2 0.143 0.683 0.376 181 52 ' '
